data_4301002
loop_
_publ_author_name
'Zhong-Hai Ni'
'Hui-Zhong Kou'
'Yi-Hua Zhao'
'Lei Zheng'
'Ru-Ji Wang'
'Ai-Li Cui'
'Osamu Sato'

_publ_section_title
;
 [Fe(bpb)(CN)2]- as a Versatile Building Block for the Design of Novel
 Low-Dimensional Heterobimetallic Systems: Synthesis, Crystal Structures,
 and Magnetic Properties of Cyano-Bridged FeIII-NiII Complexes
 [(bpb)2- = 1,2-Bis(pyridine-2-carboxamido)benzenate]
;
_journal_name_full 'Inorganic Chemistry'
_journal_page_first 2050
_journal_page_last 2059
_journal_paper_doi 10.1021/ic0489903
_journal_volume 44
_journal_year 2005
_chemical_formula_sum 'C52 H66 Fe2 N18 Ni O10'
_chemical_formula_weight 1273.64
_space_group_IT_number 2
_symmetry_cell_setting triclinic
_symmetry_space_group_name_Hall '-P 1'
_symmetry_space_group_name_H-M 'P -1'
_atom_sites_solution_hydrogens geom
_atom_sites_solution_primary direct
_atom_sites_solution_secondary difmap
_audit_creation_method SHELXL-97
_cell_angle_alpha 114.37(3)
_cell_angle_beta 93.67(3)
_cell_angle_gamma 105.56(3)
_cell_formula_units_Z 1
_cell_length_a 9.0120(18)
_cell_length_b 12.754(3)
_cell_length_c 15.216(3)
_cell_measurement_reflns_used 1727
_cell_measurement_temperature 293(2)
_cell_measurement_theta_max 50
_cell_measurement_theta_min 5.45
_cell_volume 1504.0(8)
_computing_cell_refinement 'SMART (Bruker, 2000)'
_computing_data_collection 'SMART (Bruker, 2000)'
_computing_data_reduction 'SAINT (Bruker, 2000)'
_computing_molecular_graphics 'PLATON (Spek, 2002)'
_computing_publication_material 'SHELXL-97 (Sheldrick, 1997)'
_computing_structure_refinement 'SHELXL-97 (Sheldrick, 1997)'
_computing_structure_solution 'SHELXS-97 (Sheldrick, 1990)'
_diffrn_ambient_temperature 293(2)
_diffrn_detector_area_resol_mean '15\\times15 microns'
_diffrn_measured_fraction_theta_full 0.983
_diffrn_measured_fraction_theta_max 0.983
_diffrn_measurement_device_type 'CCD area detector'
_diffrn_measurement_method 'phi and omega scans'
_diffrn_radiation_monochromator graphite
_diffrn_radiation_source 'fine-focus sealed tube'
_diffrn_radiation_type MoK\a
_diffrn_radiation_wavelength 0.71073
_diffrn_reflns_av_R_equivalents 0.0337
_diffrn_reflns_av_sigmaI/netI 0.0776
_diffrn_reflns_limit_h_max 11
_diffrn_reflns_limit_h_min -10
_diffrn_reflns_limit_k_max 15
_diffrn_reflns_limit_k_min -15
_diffrn_reflns_limit_l_max 16
_diffrn_reflns_limit_l_min -18
_diffrn_reflns_number 8772
_diffrn_reflns_theta_full 26.00
_diffrn_reflns_theta_max 26.00
_diffrn_reflns_theta_min 2.39
_exptl_absorpt_coefficient_mu 0.856
_exptl_absorpt_correction_T_max 0.934
_exptl_absorpt_correction_T_min 0.814
_exptl_absorpt_correction_type multi-scan
_exptl_absorpt_process_details 'SADABS (Bruker, 2000)'
_exptl_crystal_colour Brown
_exptl_crystal_density_diffrn 1.406
_exptl_crystal_density_method 'not measured'
_exptl_crystal_description Platelet
_exptl_crystal_F_000 664
_exptl_crystal_size_max 0.4
_exptl_crystal_size_mid 0.2
_exptl_crystal_size_min 0.08
_refine_diff_density_max 0.617
_refine_diff_density_min -0.468
_refine_diff_density_rms 0.079
_refine_ls_extinction_method none
_refine_ls_goodness_of_fit_ref 1.083
_refine_ls_hydrogen_treatment mixed
_refine_ls_matrix_type full
_refine_ls_number_parameters 382
_refine_ls_number_reflns 5807
_refine_ls_number_restraints 0
_refine_ls_restrained_S_all 1.083
_refine_ls_R_factor_all 0.0934
_refine_ls_R_factor_gt 0.0588
_refine_ls_shift/su_max 0.000
_refine_ls_shift/su_mean 0.000
_refine_ls_structure_factor_coef Fsqd
_refine_ls_weighting_details 'calc w=1/[\s^2^(Fo^2^)+(0.0500P)^2^+0.0000P] where P=(Fo^2^+2Fc^2^)/3'
_refine_ls_weighting_scheme calc
_refine_ls_wR_factor_gt 0.1218
_refine_ls_wR_factor_ref 0.1303
_reflns_number_gt 3969
_reflns_number_total 5807
_reflns_threshold_expression >2sigma(I)
_cod_data_source_file ic0489903si20041029_042434_2.cif
_cod_data_source_block 2
_cod_depositor_comments
;
The following automatic conversions were performed:
'_symmetry_cell_setting' value 'Triclinic' changed to 'triclinic'
according to '/home/saulius/struct/CIF-dictionaries/cif_core.dic'
dictionary named 'cif_core.dic' version 2.4.1 from 2010-06-29.

Automatic conversion script
Id: cif_fix_enum 1527 2010-12-29 10:47:43Z saulius 
;
_cod_original_cell_volume 1503.9(5)
_cod_database_code 4301002

loop_
_symmetry_equiv_pos_as_xyz
'x, y, z'
'-x, -y, -z'

loop_
_atom_site_label
_atom_site_type_symbol
_atom_site_fract_x
_atom_site_fract_y
_atom_site_fract_z
_atom_site_U_iso_or_equiv
_atom_site_adp_type
_atom_site_occupancy
_atom_site_symmetry_multiplicity
_atom_site_calc_flag
_atom_site_refinement_flags
_atom_site_disorder_assembly
_atom_site_disorder_group
Ni Ni 0.0000 0.5000 0.5000 0.0386(2) Uani 1 2 d S . .
Fe Fe -0.04765(6) 0.63356(4) 0.85888(4) 0.03364(17) Uani 1 1 d . . .
N3 N 0.0315(4) 0.7969(2) 0.8824(2) 0.0365(7) Uani 1 1 d . . .
N4 N -0.2404(4) 0.6420(3) 0.8103(2) 0.0377(7) Uani 1 1 d . . .
N5 N 0.1746(4) 0.6657(3) 0.9167(2) 0.0377(7) Uani 1 1 d . . .
C2 C 0.0066(5) 0.5797(3) 0.7283(3) 0.0409(9) Uani 1 1 d . . .
N2 N 0.0256(4) 0.5536(3) 0.6507(3) 0.0508(9) Uani 1 1 d . . .
C1 C -0.0991(5) 0.6700(3) 0.9889(3) 0.0397(9) Uani 1 1 d . . .
N6 N -0.1758(4) 0.4608(3) 0.8136(2) 0.0402(8) Uani 1 1 d . . .
O1 O 0.2647(4) 0.9488(3) 0.9090(2) 0.0631(9) Uani 1 1 d . . .
N1 N -0.1318(5) 0.6904(4) 1.0633(3) 0.0626(11) Uani 1 1 d . . .
C16 C -0.3279(5) 0.4385(3) 0.7783(3) 0.0471(10) Uani 1 1 d . . .
C9 C -0.0808(5) 0.8432(3) 0.8574(3) 0.0392(9) Uani 1 1 d . . .
N7 N -0.0877(4) 0.6385(3) 0.5138(2) 0.0468(8) Uani 1 1 d . . .
H7A H -0.0955 0.6401 0.4545 0.056 Uiso 1 1 calc R . .
C22 C 0.2707(5) 0.7304(4) 0.5914(3) 0.0591(12) Uani 1 1 d . . .
H22A H 0.2646 0.7325 0.6555 0.071 Uiso 1 1 calc R . .
H22B H 0.3787 0.7729 0.5935 0.071 Uiso 1 1 calc R . .
C14 C -0.2317(5) 0.7577(3) 0.8180(3) 0.0389(9) Uani 1 1 d . . .
C8 C 0.1887(5) 0.8513(3) 0.9074(3) 0.0426(10) Uani 1 1 d . . .
N9 N 0.1713(5) 0.7946(3) 0.5733(3) 0.0552(10) Uani 1 1 d . . .
N8 N 0.2287(4) 0.6024(3) 0.5168(2) 0.0500(9) Uani 1 1 d . . .
H8A H 0.2429 0.6016 0.4579 0.060 Uiso 1 1 calc R . .
C10 C -0.0550(6) 0.9618(4) 0.8713(3) 0.0529(11) Uani 1 1 d . . .
H10A H 0.0450 1.0191 0.8975 0.064 Uiso 1 1 calc R . .
O2 O -0.5010(4) 0.5315(3) 0.7387(3) 0.0812(11) Uani 1 1 d . . .
O2W O -0.3086(5) -0.0186(3) 0.2457(3) 0.0810(11) Uani 1 1 d . . .
C7 C 0.2704(5) 0.7768(3) 0.9324(3) 0.0425(9) Uani 1 1 d . . .
C20 C -0.1341(6) 0.3681(3) 0.8137(3) 0.0547(12) Uani 1 1 d . . .
H20A H -0.0291 0.3823 0.8369 0.066 Uiso 1 1 calc R . .
C3 C 0.2400(5) 0.5967(4) 0.9405(3) 0.0529(11) Uani 1 1 d . . .
H3A H 0.1767 0.5203 0.9303 0.063 Uiso 1 1 calc R . .
C21 C 0.0140(5) 0.7608(4) 0.5880(3) 0.0564(12) Uani 1 1 d . . .
H21A H -0.0331 0.8205 0.5870 0.068 Uiso 1 1 calc R . .
H21B H 0.0171 0.7634 0.6527 0.068 Uiso 1 1 calc R . .
C13 C -0.3556(6) 0.7913(4) 0.7919(3) 0.0546(11) Uani 1 1 d . . .
H13A H -0.4561 0.7350 0.7653 0.066 Uiso 1 1 calc R . .
C15 C -0.3667(5) 0.5435(4) 0.7744(3) 0.0511(11) Uani 1 1 d . . .
C5 C 0.4934(6) 0.7459(4) 0.9949(3) 0.0640(13) Uani 1 1 d . . .
H5A H 0.6005 0.7729 1.0206 0.077 Uiso 1 1 calc R . .
C6 C 0.4261(5) 0.8168(4) 0.9710(3) 0.0542(11) Uani 1 1 d . . .
H6A H 0.4878 0.8936 0.9813 0.065 Uiso 1 1 calc R . .
C24 C -0.2474(5) 0.5997(4) 0.5292(4) 0.0670(14) Uani 1 1 d . . .
H24A H -0.3076 0.6455 0.5150 0.080 Uiso 1 1 calc R . .
H24B H -0.2451 0.6146 0.5973 0.080 Uiso 1 1 calc R . .
C19 C -0.2366(6) 0.2542(4) 0.7817(4) 0.0694(15) Uani 1 1 d . . .
H19A H -0.2016 0.1918 0.7813 0.083 Uiso 1 1 calc R . .
C11 C -0.1793(6) 0.9930(4) 0.8456(4) 0.0663(14) Uani 1 1 d . . .
H11A H -0.1629 1.0724 0.8553 0.080 Uiso 1 1 calc R . .
C17 C -0.4369(6) 0.3261(4) 0.7469(4) 0.0746(16) Uani 1 1 d . . .
H17A H -0.5415 0.3127 0.7235 0.089 Uiso 1 1 calc R . .
C4 C 0.3990(6) 0.6340(4) 0.9800(3) 0.0646(13) Uani 1 1 d . . .
H4A H 0.4407 0.5835 0.9962 0.077 Uiso 1 1 calc R . .
C23 C 0.3229(5) 0.5344(4) 0.5383(4) 0.0716(15) Uani 1 1 d . . .
H23A H 0.3287 0.5487 0.6063 0.086 Uiso 1 1 calc R . .
H23B H 0.4289 0.5621 0.5284 0.086 Uiso 1 1 calc R . .
C12 C -0.3270(6) 0.9099(4) 0.8061(3) 0.0664(14) Uani 1 1 d . . .
H12A H -0.4089 0.9333 0.7885 0.080 Uiso 1 1 calc R . .
C18 C -0.3911(7) 0.2328(4) 0.7503(4) 0.0833(18) Uani 1 1 d . . .
H18A H -0.4646 0.1566 0.7313 0.100 Uiso 1 1 calc R . .
O3W O -0.1545(6) 0.8184(4) 1.2607(3) 0.1041(14) Uani 1 1 d . . .
O1W O -0.8042(6) 0.3449(4) 0.6630(4) 0.1267(19) Uani 1 1 d . . .
C25 C 0.1900(7) 0.8149(4) 0.4859(4) 0.0723(15) Uani 1 1 d . . .
H25A H 0.2958 0.8189 0.4750 0.087 Uiso 1 1 calc R . .
H25B H 0.1177 0.7454 0.4292 0.087 Uiso 1 1 calc R . .
C26 C 0.1627(13) 0.9234(7) 0.4919(6) 0.228(6) Uani 1 1 d . . .
H26A H 0.1765 0.9297 0.4320 0.342 Uiso 1 1 calc R . .
H26B H 0.2361 0.9931 0.5464 0.342 Uiso 1 1 calc R . .
H26C H 0.0575 0.9198 0.5013 0.342 Uiso 1 1 calc R . .
H201 H -0.2556 0.0497 0.2921 0.091(19) Uiso 1 1 d R . .
H300 H -0.1624 0.7800 1.1974 0.12(2) Uiso 1 1 d R . .
H301 H -0.1787 0.8812 1.2643 0.072(16) Uiso 1 1 d R . .
H101 H -0.7434 0.4104 0.7098 0.070(17) Uiso 1 1 d R . .
H100 H -0.8274 0.2976 0.6919 0.13(3) Uiso 1 1 d R . .
H200 H -0.2963 -0.0027 0.1966 0.13(3) Uiso 1 1 d R . .

loop_
_atom_site_aniso_label
_atom_site_aniso_U_11
_atom_site_aniso_U_22
_atom_site_aniso_U_33
_atom_site_aniso_U_23
_atom_site_aniso_U_13
_atom_site_aniso_U_12
Ni 0.0346(4) 0.0419(4) 0.0373(4) 0.0158(3) 0.0060(3) 0.0127(3)
Fe 0.0355(3) 0.0304(3) 0.0354(3) 0.0165(2) 0.0024(2) 0.0096(2)
N3 0.038(2) 0.0322(15) 0.0385(17) 0.0172(14) 0.0028(14) 0.0084(14)
N4 0.0333(19) 0.0368(16) 0.0411(17) 0.0189(14) 0.0000(14) 0.0075(15)
N5 0.038(2) 0.0366(16) 0.0371(17) 0.0158(14) 0.0032(14) 0.0128(15)
C2 0.043(3) 0.036(2) 0.045(2) 0.0196(19) 0.0045(19) 0.0130(18)
N2 0.057(3) 0.048(2) 0.045(2) 0.0204(18) 0.0069(18) 0.0148(18)
C1 0.042(3) 0.036(2) 0.044(2) 0.0197(19) 0.0013(19) 0.0158(18)
N6 0.041(2) 0.0375(16) 0.0442(18) 0.0234(15) 0.0016(15) 0.0095(15)
O1 0.048(2) 0.0492(17) 0.087(2) 0.0395(17) -0.0017(16) -0.0025(15)
N1 0.078(3) 0.070(3) 0.054(2) 0.033(2) 0.020(2) 0.037(2)
C16 0.041(3) 0.039(2) 0.057(3) 0.024(2) 0.000(2) 0.0055(19)
C9 0.046(3) 0.0370(19) 0.037(2) 0.0183(17) 0.0068(17) 0.0149(19)
N7 0.044(2) 0.0444(18) 0.051(2) 0.0193(17) 0.0075(16) 0.0166(17)
C22 0.047(3) 0.055(3) 0.061(3) 0.021(2) 0.003(2) 0.005(2)
C14 0.046(3) 0.0351(19) 0.038(2) 0.0180(17) 0.0037(17) 0.0160(18)
C8 0.041(3) 0.038(2) 0.040(2) 0.0152(18) 0.0022(18) 0.0066(19)
N9 0.056(3) 0.046(2) 0.060(2) 0.0244(18) 0.0050(19) 0.0116(19)
N8 0.042(2) 0.0489(19) 0.058(2) 0.0228(18) 0.0108(17) 0.0154(17)
C10 0.059(3) 0.040(2) 0.060(3) 0.024(2) 0.007(2) 0.016(2)
O2 0.045(2) 0.0598(19) 0.126(3) 0.042(2) -0.0234(19) 0.0047(16)
O2W 0.100(3) 0.0456(19) 0.078(2) 0.024(2) 0.011(2) 0.0025(19)
C7 0.041(3) 0.040(2) 0.043(2) 0.0169(18) 0.0050(18) 0.0110(19)
C20 0.054(3) 0.040(2) 0.067(3) 0.026(2) -0.005(2) 0.009(2)
C3 0.051(3) 0.048(2) 0.064(3) 0.030(2) 0.001(2) 0.019(2)
C21 0.058(3) 0.046(2) 0.062(3) 0.019(2) 0.010(2) 0.019(2)
C13 0.055(3) 0.053(2) 0.056(3) 0.024(2) 0.000(2) 0.020(2)
C15 0.045(3) 0.046(2) 0.062(3) 0.026(2) 0.000(2) 0.014(2)
C5 0.043(3) 0.064(3) 0.073(3) 0.023(3) -0.004(2) 0.016(2)
C6 0.038(3) 0.047(2) 0.065(3) 0.020(2) 0.001(2) 0.007(2)
C24 0.047(3) 0.063(3) 0.101(4) 0.037(3) 0.025(3) 0.030(2)
C19 0.067(4) 0.041(2) 0.099(4) 0.039(3) -0.006(3) 0.009(2)
C11 0.077(4) 0.048(3) 0.079(3) 0.034(3) -0.002(3) 0.024(3)
C17 0.046(3) 0.050(3) 0.117(4) 0.040(3) -0.007(3) 0.000(2)
C4 0.057(3) 0.064(3) 0.079(3) 0.034(3) -0.004(3) 0.028(3)
C23 0.033(3) 0.066(3) 0.113(4) 0.037(3) 0.011(3) 0.017(2)
C12 0.073(4) 0.064(3) 0.078(3) 0.037(3) 0.007(3) 0.040(3)
C18 0.072(4) 0.045(3) 0.123(5) 0.045(3) -0.005(3) -0.004(3)
O3W 0.177(5) 0.094(3) 0.073(3) 0.047(2) 0.048(3) 0.072(3)
O1W 0.101(4) 0.114(3) 0.156(4) 0.095(3) -0.060(3) -0.016(3)
C25 0.081(4) 0.063(3) 0.068(3) 0.033(3) 0.011(3) 0.009(3)
C26 0.47(2) 0.127(7) 0.136(7) 0.088(6) 0.098(9) 0.118(10)

loop_
_atom_type_symbol
_atom_type_description
_atom_type_scat_dispersion_real
_atom_type_scat_dispersion_imag
_atom_type_scat_source
C C 0.0033 0.0016 'International Tables Vol C Tables 4.2.6.8 and 6.1.1.4'
H H 0.0000 0.0000 'International Tables Vol C Tables 4.2.6.8 and 6.1.1.4'
N N 0.0061 0.0033 'International Tables Vol C Tables 4.2.6.8 and 6.1.1.4'
O O 0.0106 0.0060 'International Tables Vol C Tables 4.2.6.8 and 6.1.1.4'
Cl Cl 0.1484 0.1585 'International Tables Vol C Tables 4.2.6.8 and 6.1.1.4'
Fe Fe 0.3463 0.8444 'International Tables Vol C Tables 4.2.6.8 and 6.1.1.4'
Ni Ni 0.3393 1.1124 'International Tables Vol C Tables 4.2.6.8 and 6.1.1.4'

loop_
_geom_angle_atom_site_label_1
_geom_angle_atom_site_label_2
_geom_angle_atom_site_label_3
_geom_angle
_geom_angle_site_symmetry_1
_geom_angle_site_symmetry_3
_geom_angle_publ_flag
N8 Ni N8 180.0 . 2_566 ?
N8 Ni N7 86.16(13) . 2_566 ?
N8 Ni N7 93.84(13) 2_566 2_566 ?
N8 Ni N7 93.84(13) . . ?
N8 Ni N7 86.16(13) 2_566 . ?
N7 Ni N7 180.0(2) 2_566 . ?
N8 Ni N2 91.59(15) . . ?
N8 Ni N2 88.41(15) 2_566 . ?
N7 Ni N2 88.98(14) 2_566 . ?
N7 Ni N2 91.02(14) . . ?
N8 Ni N2 88.41(15) . 2_566 ?
N8 Ni N2 91.59(15) 2_566 2_566 ?
N7 Ni N2 91.02(14) 2_566 2_566 ?
N7 Ni N2 88.98(14) . 2_566 ?
N2 Ni N2 180.000(1) . 2_566 ?
N3 Fe N4 84.12(13) . . ?
N3 Fe C1 95.23(15) . . ?
N4 Fe C1 91.93(15) . . ?
N3 Fe C2 90.70(15) . . ?
N4 Fe C2 91.68(15) . . ?
C1 Fe C2 173.35(15) . . ?
N3 Fe N6 165.83(13) . . ?
N4 Fe N6 82.20(13) . . ?
C1 Fe N6 88.88(15) . . ?
C2 Fe N6 86.08(15) . . ?
N3 Fe N5 82.38(13) . . ?
N4 Fe N5 166.49(12) . . ?
C1 Fe N5 88.94(14) . . ?
C2 Fe N5 88.85(15) . . ?
N6 Fe N5 111.30(13) . . ?
C8 N3 C9 126.6(3) . . ?
C8 N3 Fe 118.0(2) . . ?
C9 N3 Fe 114.7(2) . . ?
C15 N4 C14 127.0(3) . . ?
C15 N4 Fe 119.1(3) . . ?
C14 N4 Fe 113.9(2) . . ?
C3 N5 C7 117.2(3) . . ?
C3 N5 Fe 130.5(3) . . ?
C7 N5 Fe 112.3(2) . . ?
N2 C2 Fe 172.4(4) . . ?
C2 N2 Ni 165.3(4) . . ?
N1 C1 Fe 178.7(4) . . ?
C20 N6 C16 117.7(3) . . ?
C20 N6 Fe 130.2(3) . . ?
C16 N6 Fe 112.2(2) . . ?
N6 C16 C17 121.3(4) . . ?
N6 C16 C15 115.6(3) . . ?
C17 C16 C15 123.1(4) . . ?
C10 C9 C14 120.2(4) . . ?
C10 C9 N3 126.3(4) . . ?
C14 C9 N3 113.5(3) . . ?
C24 N7 C21 115.6(4) . . ?
C24 N7 Ni 105.3(3) . . ?
C21 N7 Ni 114.2(2) . . ?
C24 N7 H7A 107.1 . . ?
C21 N7 H7A 107.1 . . ?
Ni N7 H7A 107.1 . . ?
N9 C22 N8 114.0(3) . . ?
N9 C22 H22A 108.8 . . ?
N8 C22 H22A 108.8 . . ?
N9 C22 H22B 108.8 . . ?
N8 C22 H22B 108.8 . . ?
H22A C22 H22B 107.7 . . ?
C13 C14 C9 119.9(3) . . ?
C13 C14 N4 126.4(4) . . ?
C9 C14 N4 113.7(3) . . ?
O1 C8 N3 127.8(4) . . ?
O1 C8 C7 120.7(4) . . ?
N3 C8 C7 111.6(3) . . ?
C21 N9 C22 116.7(4) . . ?
C21 N9 C25 115.8(4) . . ?
C22 N9 C25 113.8(4) . . ?
C23 N8 C22 114.2(3) . . ?
C23 N8 Ni 104.2(3) . . ?
C22 N8 Ni 113.8(3) . . ?
C23 N8 H8A 108.1 . . ?
C22 N8 H8A 108.1 . . ?
Ni1 N8 H8A 108.1 . . ?
C11 C10 C9 118.8(4) . . ?
C11 C10 H10A 120.6 . . ?
C9 C10 H10A 120.6 . . ?
H201 O2W H200 99.7 . . ?
C6 C7 N5 122.0(4) . . ?
C6 C7 C8 123.5(4) . . ?
N5 C7 C8 114.5(3) . . ?
N6 C20 C19 123.5(4) . . ?
N6 C20 H20A 118.2 . . ?
C19 C20 H20A 118.2 . . ?
N5 C3 C4 122.7(4) . . ?
N5 C3 H3A 118.6 . . ?
C4 C3 H3A 118.6 . . ?
N9 C21 N7 114.4(4) . . ?
N9 C21 H21A 108.7 . . ?
N7 C21 H21A 108.7 . . ?
N9 C21 H21B 108.7 . . ?
N7 C21 H21B 108.7 . . ?
H21A C21 H21B 107.6 . . ?
C12 C13 C14 118.9(4) . . ?
C12 C13 H13A 120.5 . . ?
C14 C13 H13A 120.5 . . ?
O2 C15 N4 128.2(4) . . ?
O2 C15 C16 120.9(4) . . ?
N4 C15 C16 110.9(3) . . ?
C6 C5 C4 118.1(4) . . ?
C6 C5 H5A 121.0 . . ?
C4 C5 H5A 121.0 . . ?
C7 C6 C5 120.9(4) . . ?
C7 C6 H6A 119.5 . . ?
C5 C6 H6A 119.5 . . ?
N7 C24 C23 108.7(4) . 2_566 ?
N7 C24 H24A 110.0 . . ?
C23 C24 H24A 110.0 2_566 . ?
N7 C24 H24B 110.0 . . ?
C23 C24 H24B 110.0 2_566 . ?
H24A C24 H24B 108.3 . . ?
C20 C19 C18 119.0(4) . . ?
C20 C19 H19A 120.5 . . ?
C18 C19 H19A 120.5 . . ?
C12 C11 C10 121.5(4) . . ?
C12 C11 H11A 119.2 . . ?
C10 C11 H11A 119.2 . . ?
C16 C17 C18 119.7(5) . . ?
C16 C17 H17A 120.1 . . ?
C18 C17 H17A 120.1 . . ?
C5 C4 C3 119.1(4) . . ?
C5 C4 H4A 120.4 . . ?
C3 C4 H4A 120.4 . . ?
N8 C23 C24 109.3(4) . 2_566 ?
N8 C23 H23A 109.8 . . ?
C24 C23 H23A 109.8 2_566 . ?
N8 C23 H23B 109.8 . . ?
C24 C23 H23B 109.8 2_566 . ?
H23A C23 H23B 108.3 . . ?
C11 C12 C13 120.6(4) . . ?
C11 C12 H12A 119.7 . . ?
C13 C12 H12A 119.7 . . ?
C19 C18 C17 118.7(4) . . ?
C19 C18 H18A 120.7 . . ?
C17 C18 H18A 120.7 . . ?
H300 O3W H301 99.7 . . ?
H101 O1W H100 101.8 . . ?
C26 C25 N9 114.6(5) . . ?
C26 C25 H25A 108.6 . . ?
N9 C25 H25A 108.6 . . ?
C26 C25 H25B 108.6 . . ?
N9 C25 H25B 108.6 . . ?
H25A C25 H25B 107.6 . . ?
C25 C26 H26A 109.5 . . ?
C25 C26 H26B 109.5 . . ?
H26A C26 H26B 109.5 . . ?
C25 C26 H26C 109.5 . . ?
H26A C26 H26C 109.5 . . ?
H26B C26 H26C 109.5 . . ?

loop_
_geom_bond_atom_site_label_1
_geom_bond_atom_site_label_2
_geom_bond_distance
_geom_bond_site_symmetry_2
_geom_bond_publ_flag
Ni N8 2.057(4) . ?
Ni N8 2.057(4) 2_566 ?
Ni N7 2.062(3) 2_566 ?
Ni N7 2.062(3) . ?
Ni N2 2.082(4) . ?
Ni N2 2.082(4) 2_566 ?
Fe N3 1.879(3) . ?
Fe N4 1.892(3) . ?
Fe C1 1.955(4) . ?
Fe C2 1.958(4) . ?
Fe N6 1.986(3) . ?
Fe N5 1.997(3) . ?
N3 C8 1.348(5) . ?
N3 C9 1.406(5) . ?
N4 C15 1.326(5) . ?
N4 C14 1.411(4) . ?
N5 C3 1.330(5) . ?
N5 C7 1.359(5) . ?
C2 N2 1.126(5) . ?
C1 N1 1.130(5) . ?
N6 C20 1.333(5) . ?
N6 C16 1.350(5) . ?
O1 C8 1.237(5) . ?
C16 C17 1.366(6) . ?
C16 C15 1.495(5) . ?
C9 C10 1.388(5) . ?
C9 C14 1.399(5) . ?
N7 C24 1.459(6) . ?
N7 C21 1.481(5) . ?
N7 H7A 0.9100 . ?
C22 N9 1.448(5) . ?
C22 N8 1.477(5) . ?
C22 H22A 0.9700 . ?
C22 H22B 0.9700 . ?
C14 C13 1.388(5) . ?
C8 C7 1.493(5) . ?
N9 C21 1.427(6) . ?
N9 C25 1.467(6) . ?
N8 C23 1.473(5) . ?
N8 H8A 0.9100 . ?
C10 C11 1.370(6) . ?
C10 H10A 0.9300 . ?
O2 C15 1.237(5) . ?
O2W H201 0.8439 . ?
O2W H200 0.8583 . ?
C7 C6 1.355(5) . ?
C20 C19 1.356(6) . ?
C20 H20A 0.9300 . ?
C3 C4 1.389(6) . ?
C3 H3A 0.9300 . ?
C21 H21A 0.9700 . ?
C21 H21B 0.9700 . ?
C13 C12 1.383(6) . ?
C13 H13A 0.9300 . ?
C5 C6 1.362(6) . ?
C5 C4 1.368(7) . ?
C5 H5A 0.9300 . ?
C6 H6A 0.9300 . ?
C24 C23 1.510(6) 2_566 ?
C24 H24A 0.9700 . ?
C24 H24B 0.9700 . ?
C19 C18 1.359(7) . ?
C19 H19A 0.9300 . ?
C11 C12 1.368(7) . ?
C11 H11A 0.9300 . ?
C17 C18 1.379(6) . ?
C17 H17A 0.9300 . ?
C4 H4A 0.9300 . ?
C23 C24 1.510(6) 2_566 ?
C23 H23A 0.9700 . ?
C23 H23B 0.9700 . ?
C12 H12A 0.9300 . ?
C18 H18A 0.9300 . ?
O3W H300 0.8695 . ?
O3W H301 0.8664 . ?
O1W H101 0.8477 . ?
O1W H100 0.8730 . ?
C25 C26 1.437(9) . ?
C25 H25A 0.9700 . ?
C25 H25B 0.9700 . ?
C26 H26A 0.9600 . ?
C26 H26B 0.9600 . ?
C26 H26C 0.9600 . ?
